data_4101092
_journal_name_full 'Journal of the American Chemical Society'
_journal_paper_doi 10.1021/ja057808+
_journal_year 2006
_chemical_formula_sum 'C66 H64 N8 U'
_chemical_formula_weight 1207.28
_space_group_IT_number 15
_symmetry_cell_setting monoclinic
_symmetry_space_group_name_Hall '-C 2yc'
_symmetry_space_group_name_H-M 'C 1 2/c 1'
_cell_angle_alpha 90.00
_cell_angle_beta 101.815(3)
_cell_angle_gamma 90.00
_cell_formula_units_Z 4
_cell_length_a 14.359(3)
_cell_length_b 13.611(2)
_cell_length_c 28.142(5)
_cell_measurement_temperature 141(2)
_cell_volume 5383.6(17)
_diffrn_ambient_temperature 141(2)
_exptl_crystal_density_diffrn 1.490
_cod_original_sg_symbol_H-M 'C 2/c'
_cod_database_code 4101092

loop_
_symmetry_equiv_pos_as_xyz
'x, y, z'
'-x, y, -z+1/2'
'x+1/2, y+1/2, z'
'-x+1/2, y+1/2, -z+1/2'
'-x, -y, -z'
'x, -y, z-1/2'
'-x+1/2, -y+1/2, -z'
'x+1/2, -y+1/2, z-1/2'

loop_
_atom_site_label
_atom_site_type_symbol
_atom_site_fract_x
_atom_site_fract_y
_atom_site_fract_z
_atom_site_U_iso_or_equiv
_atom_site_adp_type
_atom_site_occupancy
_atom_site_symmetry_multiplicity
_atom_site_calc_flag
_atom_site_refinement_flags
_atom_site_disorder_assembly
_atom_site_disorder_group
U1 U 0.5000 0.29750(3) 0.7500 0.02056(13) Uani 1 2 d S . .
N1 N 0.4151(4) 0.1945(4) 0.6980(2) 0.0300(13) Uani 1 1 d . . .
N2 N 0.2139(4) 0.4068(4) 0.5661(2) 0.0317(14) Uani 1 1 d . . .
N3 N 0.1818(4) -0.1175(5) 0.5519(2) 0.0324(14) Uani 1 1 d . . .
N4 N 0.1697(4) 0.1470(4) 0.5400(2) 0.0247(13) Uani 1 1 d . . .
C1 C 0.3149(5) 0.3134(5) 0.7645(2) 0.0239(15) Uani 1 1 d . . .
C2 C 0.3413(5) 0.4091(5) 0.7528(2) 0.0255(15) Uani 1 1 d . . .
C3 C 0.4119(5) 0.4448(5) 0.7928(3) 0.0289(16) Uani 1 1 d . . .
C4 C 0.4317(5) 0.3693(5) 0.8279(2) 0.0256(15) Uani 1 1 d . . .
C5 C 0.3711(5) 0.2872(5) 0.8107(2) 0.0258(15) Uani 1 1 d . . .
C6 C 0.2341(5) 0.2546(6) 0.7349(3) 0.0300(16) Uani 1 1 d . . .
H6A H 0.2303 0.1919 0.7501 0.045 Uiso 1 1 calc R . .
H6B H 0.2453 0.2448 0.7028 0.045 Uiso 1 1 calc R . .
H6C H 0.1754 0.2895 0.7331 0.045 Uiso 1 1 calc R . .
C7 C 0.2964(5) 0.4657(5) 0.7079(3) 0.0327(17) Uani 1 1 d . . .
H7A H 0.3265 0.5287 0.7082 0.049 Uiso 1 1 calc R . .
H7B H 0.2298 0.4744 0.7071 0.049 Uiso 1 1 calc R . .
H7C H 0.3044 0.4299 0.6796 0.049 Uiso 1 1 calc R . .
C8 C 0.4483(6) 0.5489(5) 0.8013(3) 0.0357(18) Uani 1 1 d . . .
H8A H 0.4263 0.5873 0.7726 0.053 Uiso 1 1 calc R . .
H8B H 0.5166 0.5485 0.8088 0.053 Uiso 1 1 calc R . .
H8C H 0.4251 0.5770 0.8280 0.053 Uiso 1 1 calc R . .
C9 C 0.4985(6) 0.3772(6) 0.8764(3) 0.0364(18) Uani 1 1 d . . .
H9A H 0.4995 0.3161 0.8935 0.055 Uiso 1 1 calc R . .
H9B H 0.4773 0.4286 0.8950 0.055 Uiso 1 1 calc R . .
H9C H 0.5614 0.3921 0.8717 0.055 Uiso 1 1 calc R . .
C10 C 0.3600(5) 0.1966(5) 0.8397(3) 0.0321(16) Uani 1 1 d . . .
H10A H 0.3156 0.1526 0.8203 0.048 Uiso 1 1 calc R . .
H10B H 0.3369 0.2148 0.8682 0.048 Uiso 1 1 calc R . .
H10C H 0.4205 0.1645 0.8492 0.048 Uiso 1 1 calc R . .
C11 C 0.3672(5) 0.1221(5) 0.6784(2) 0.0255(15) Uani 1 1 d . . .
C12 C 0.2972(5) 0.1302(5) 0.6300(2) 0.0245(15) Uani 1 1 d . . .
C13 C 0.2736(5) 0.2229(5) 0.6089(2) 0.0254(15) Uani 1 1 d . . .
H13 H 0.3012 0.2796 0.6241 0.031 Uiso 1 1 calc R . .
C14 C 0.2083(5) 0.2283(5) 0.5649(2) 0.0230(15) Uani 1 1 d . . .
C15 C 0.1940(5) 0.0580(5) 0.5606(2) 0.0245(15) Uani 1 1 d . . .
C16 C 0.2551(5) 0.0469(5) 0.6053(2) 0.0262(15) Uani 1 1 d . . .
H16 H 0.2680 -0.0152 0.6188 0.031 Uiso 1 1 calc R . .
C17 C 0.1790(5) 0.3243(5) 0.5413(3) 0.0287(17) Uani 1 1 d . . .
C18 C 0.1167(5) 0.3297(6) 0.4962(3) 0.0325(17) Uani 1 1 d . . .
H18 H 0.0927 0.2723 0.4803 0.039 Uiso 1 1 calc R . .
C19 C 0.0905(6) 0.4200(6) 0.4751(3) 0.039(2) Uani 1 1 d . . .
H19 H 0.0497 0.4246 0.4449 0.047 Uiso 1 1 calc R . .
C20 C 0.1275(6) 0.5045(6) 0.5008(3) 0.040(2) Uani 1 1 d . . .
H20 H 0.1118 0.5668 0.4882 0.048 Uiso 1 1 calc R . .
C21 C 0.1878(6) 0.4925(6) 0.5453(3) 0.042(2) Uani 1 1 d . . .
H21 H 0.2121 0.5489 0.5620 0.050 Uiso 1 1 calc R . .
C22 C 0.1564(5) -0.0298(5) 0.5310(2) 0.0232(15) Uani 1 1 d . . .
C23 C 0.1019(5) -0.0204(5) 0.4851(3) 0.0304(17) Uani 1 1 d . . .
H23 H 0.0852 0.0414 0.4720 0.036 Uiso 1 1 calc R . .
C24 C 0.0719(6) -0.1050(6) 0.4584(3) 0.0351(18) Uani 1 1 d . . .
H24 H 0.0359 -0.1007 0.4270 0.042 Uiso 1 1 calc R . .
C25 C 0.0967(6) -0.1947(6) 0.4794(3) 0.0387(19) Uani 1 1 d . . .
H25 H 0.0764 -0.2522 0.4626 0.046 Uiso 1 1 calc R . .
C26 C 0.1519(6) -0.1989(6) 0.5257(3) 0.0384(18) Uani 1 1 d . . .
H26 H 0.1691 -0.2602 0.5394 0.046 Uiso 1 1 calc R . .
C27 C 0.3725(5) 0.0211(5) 0.7026(2) 0.0283(16) Uani 1 1 d . . .
H27A H 0.4065 0.0278 0.7360 0.034 Uiso 1 1 calc R . .
H27B H 0.3084 -0.0002 0.7033 0.034 Uiso 1 1 calc R . .
C28 C 0.4203(5) -0.0580(5) 0.6785(2) 0.0265(15) Uani 1 1 d . . .
C29 C 0.5068(5) -0.0390(6) 0.6643(3) 0.0308(16) Uani 1 1 d . . .
H29 H 0.5344 0.0229 0.6694 0.037 Uiso 1 1 calc R . .
C30 C 0.5513(5) -0.1116(6) 0.6426(3) 0.0321(17) Uani 1 1 d . . .
H30 H 0.6081 -0.0976 0.6330 0.039 Uiso 1 1 calc R . .
C31 C 0.5127(5) -0.2040(6) 0.6351(3) 0.0335(16) Uani 1 1 d . . .
H31 H 0.5438 -0.2525 0.6210 0.040 Uiso 1 1 calc R . .
C32 C 0.4270(6) -0.2249(6) 0.6487(3) 0.0364(18) Uani 1 1 d . . .
H32 H 0.4005 -0.2873 0.6437 0.044 Uiso 1 1 calc R . .
C33 C 0.3812(5) -0.1521(6) 0.6696(3) 0.0312(17) Uani 1 1 d . . .
H33 H 0.3232 -0.1661 0.6780 0.037 Uiso 1 1 calc R . .

loop_
_atom_site_aniso_label
_atom_site_aniso_U_11
_atom_site_aniso_U_22
_atom_site_aniso_U_33
_atom_site_aniso_U_23
_atom_site_aniso_U_13
_atom_site_aniso_U_12
U1 0.0213(2) 0.01850(19) 0.02128(19) 0.000 0.00295(13) 0.000
N1 0.026(3) 0.032(3) 0.031(3) -0.010(3) 0.004(3) -0.004(3)
N2 0.038(4) 0.021(3) 0.039(4) 0.000(3) 0.015(3) -0.005(3)
N3 0.039(4) 0.027(3) 0.030(3) -0.005(3) 0.005(3) -0.005(3)
N4 0.031(3) 0.023(3) 0.021(3) -0.008(2) 0.007(2) -0.001(3)
C1 0.023(3) 0.024(4) 0.024(3) -0.005(3) 0.004(3) 0.000(3)
C2 0.025(4) 0.023(4) 0.027(4) -0.005(3) 0.001(3) 0.005(3)
C3 0.029(4) 0.026(4) 0.033(4) -0.006(3) 0.009(3) 0.000(3)
C4 0.025(4) 0.027(4) 0.026(4) -0.004(3) 0.007(3) -0.001(3)
C5 0.025(3) 0.027(4) 0.027(3) -0.003(3) 0.009(3) -0.001(3)
C6 0.027(4) 0.031(4) 0.032(4) -0.010(3) 0.007(3) -0.005(3)
C7 0.030(4) 0.027(4) 0.038(4) -0.001(3) 0.000(3) 0.009(3)
C8 0.036(4) 0.024(4) 0.045(5) -0.005(3) 0.005(4) -0.002(3)
C9 0.036(4) 0.044(5) 0.028(4) -0.009(4) 0.003(3) -0.001(4)
C10 0.033(4) 0.032(4) 0.033(4) 0.003(3) 0.010(3) 0.003(4)
C11 0.022(4) 0.034(4) 0.020(3) -0.001(3) 0.005(3) 0.001(3)
C12 0.024(4) 0.030(4) 0.020(3) -0.002(3) 0.008(3) 0.001(3)
C13 0.032(4) 0.021(4) 0.026(4) -0.007(3) 0.010(3) -0.001(3)
C14 0.029(4) 0.018(4) 0.025(3) -0.003(3) 0.012(3) -0.004(3)
C15 0.027(4) 0.019(4) 0.028(4) -0.008(3) 0.007(3) -0.008(3)
C16 0.030(4) 0.022(4) 0.028(4) 0.001(3) 0.008(3) 0.000(3)
C17 0.033(4) 0.028(4) 0.029(4) -0.002(3) 0.016(3) 0.003(3)
C18 0.032(4) 0.032(4) 0.034(4) 0.001(3) 0.011(3) 0.006(3)
C19 0.037(4) 0.041(5) 0.043(5) 0.015(4) 0.014(4) 0.010(4)
C20 0.042(5) 0.032(4) 0.050(5) 0.014(4) 0.018(4) 0.010(4)
C21 0.050(5) 0.022(4) 0.060(6) -0.001(4) 0.025(4) -0.001(4)
C22 0.026(4) 0.021(4) 0.025(4) -0.003(3) 0.010(3) -0.005(3)
C23 0.035(4) 0.024(4) 0.029(4) -0.002(3) 0.001(3) -0.001(3)
C24 0.042(4) 0.033(4) 0.027(4) -0.007(3) -0.002(3) -0.003(4)
C25 0.052(5) 0.024(4) 0.038(4) -0.008(4) 0.004(4) -0.014(4)
C26 0.053(5) 0.026(4) 0.034(4) -0.005(4) 0.004(4) -0.006(4)
C27 0.027(4) 0.031(4) 0.026(4) -0.002(3) 0.005(3) -0.004(3)
C28 0.036(4) 0.020(3) 0.021(3) 0.007(3) -0.001(3) -0.001(3)
C29 0.030(4) 0.030(4) 0.032(4) -0.002(3) 0.006(3) -0.005(3)
C30 0.026(4) 0.040(4) 0.031(4) -0.002(3) 0.007(3) -0.003(3)
C31 0.039(4) 0.030(4) 0.029(4) 0.001(3) 0.004(3) 0.008(4)
C32 0.042(5) 0.027(4) 0.041(4) 0.001(3) 0.008(4) -0.002(3)
C33 0.028(4) 0.031(4) 0.035(4) -0.001(3) 0.008(3) -0.004(3)

loop_
_geom_bond_atom_site_label_1
_geom_bond_atom_site_label_2
_geom_bond_distance
_geom_bond_site_symmetry_2
_geom_bond_publ_flag
U1 N1 2.206(6) . ?
U1 N1 2.206(6) 2_656 ?
U1 C2 2.753(7) 2_656 ?
U1 C2 2.753(7) . ?
U1 C4 2.757(7) 2_656 ?
U1 C4 2.757(7) . ?
U1 C5 2.768(7) 2_656 ?
U1 C5 2.768(7) . ?
U1 C3 2.773(7) 2_656 ?
U1 C3 2.773(7) . ?
U1 C1 2.779(7) 2_656 ?
U1 C1 2.779(7) . ?
N1 C11 1.262(9) . ?
N2 C21 1.324(10) . ?
N2 C17 1.362(9) . ?
N3 C22 1.348(9) . ?
N3 C26 1.352(9) . ?
N4 C15 1.357(9) . ?
N4 C14 1.366(9) . ?
C1 C2 1.414(10) . ?
C1 C5 1.429(10) . ?
C1 C6 1.511(10) . ?
C2 C3 1.437(10) . ?
C2 C7 1.508(10) . ?
C3 C4 1.413(10) . ?
C3 C8 1.513(10) . ?
C4 C5 1.437(10) . ?
C4 C9 1.504(10) . ?
C5 C10 1.505(10) . ?
C11 C27 1.530(10) . ?
C11 C12 1.522(9) . ?
C12 C16 1.400(10) . ?
C12 C13 1.407(10) . ?
C13 C14 1.394(10) . ?
C14 C17 1.487(10) . ?
C15 C16 1.388(10) . ?
C15 C22 1.493(9) . ?
C17 C18 1.398(11) . ?
C18 C19 1.383(11) . ?
C19 C20 1.404(12) . ?
C20 C21 1.380(12) . ?
C22 C23 1.372(10) . ?
C23 C24 1.394(10) . ?
C24 C25 1.371(11) . ?
C25 C26 1.381(11) . ?
C27 C28 1.509(10) . ?
C28 C33 1.401(10) . ?
C28 C29 1.406(10) . ?
C29 C30 1.383(10) . ?
C30 C31 1.374(11) . ?
C31 C32 1.391(11) . ?
C32 C33 1.386(11) . ?
